data_4103817
loop_
_publ_author_name
'Ana Z. Gonz\'alez'
'Jos\'e G. Rom\'an'
'Eyleen Alicea'
'Eda Canales'
'John A. Soderquist'

_publ_section_title
;
 Borabicyclo[3.3.2]decanes and the Stereoselective Asymmetric Synthesis of
 1,3-Diol Stereotriads from 1,3-Diborylpropenes
;
_journal_name_full 'Journal of the American Chemical Society'
_journal_page_first 1269
_journal_page_last 1273
_journal_paper_doi 10.1021/ja808360z
_journal_volume 131
_journal_year 2009
_chemical_formula_sum 'C19 H22 O3'
_chemical_formula_weight 298.37
_chemical_name_systematic
; 
 ? 
;
_space_group_IT_number 4
_symmetry_cell_setting monoclinic
_symmetry_space_group_name_Hall 'P 2yb'
_symmetry_space_group_name_H-M 'P 1 21 1'
_atom_sites_solution_hydrogens geom
_atom_sites_solution_primary direct
_atom_sites_solution_secondary difmap
_audit_creation_method SHELXL-97
_cell_angle_alpha 90.00
_cell_angle_beta 101.67(4)
_cell_angle_gamma 90.00
_cell_formula_units_Z 2
_cell_length_a 10.304(12)
_cell_length_b 8.153(6)
_cell_length_c 10.332(12)
_cell_measurement_temperature 298(2)
_cell_volume 850.0(15)
_computing_cell_refinement 'Bruker SMART'
_computing_data_collection 'Bruker SMART'
_computing_data_reduction 'Bruker SHELXTL'
_computing_molecular_graphics 'Bruker SHELXTL'
_computing_publication_material 'Bruker SHELXTL'
_computing_structure_refinement 'SHELXL-97 (Sheldrick, 1997)'
_computing_structure_solution 'SHELXS-97 (Sheldrick, 1990)'
_diffrn_ambient_temperature 298(2)
_diffrn_measured_fraction_theta_full 0.987
_diffrn_measured_fraction_theta_max 0.987
_diffrn_measurement_device_type 'CCD area detector'
_diffrn_measurement_method 'phi and omega scans'
_diffrn_radiation_monochromator graphite
_diffrn_radiation_source 'fine-focus sealed tube'
_diffrn_radiation_type MoK\a
_diffrn_radiation_wavelength 0.71073
_diffrn_reflns_av_R_equivalents 0.0307
_diffrn_reflns_av_sigmaI/netI 0.0303
_diffrn_reflns_limit_h_max 11
_diffrn_reflns_limit_h_min -11
_diffrn_reflns_limit_k_max 9
_diffrn_reflns_limit_k_min -8
_diffrn_reflns_limit_l_max 11
_diffrn_reflns_limit_l_min -11
_diffrn_reflns_number 4078
_diffrn_reflns_theta_full 23.33
_diffrn_reflns_theta_max 23.33
_diffrn_reflns_theta_min 2.01
_exptl_absorpt_coefficient_mu 0.078
_exptl_absorpt_correction_type none
_exptl_crystal_colour COLORLESS
_exptl_crystal_density_diffrn 1.166
_exptl_crystal_density_method 'not measured'
_exptl_crystal_description BLOCK
_exptl_crystal_F_000 320
_exptl_crystal_size_max 0.30
_exptl_crystal_size_mid 0.20
_exptl_crystal_size_min 0.15
_refine_diff_density_max 0.128
_refine_diff_density_min -0.142
_refine_diff_density_rms 0.034
_refine_ls_abs_structure_details 'Flack H D (1983), Acta Cryst. A39, 876-881'
_refine_ls_abs_structure_Flack 1.1(17)
_refine_ls_extinction_coef 0.155(12)
_refine_ls_extinction_expression Fc^*^=kFc[1+0.001xFc^2^\l^3^/sin(2\q)]^-1/4^
_refine_ls_extinction_method SHELXL
_refine_ls_goodness_of_fit_ref 1.077
_refine_ls_hydrogen_treatment mixed
_refine_ls_matrix_type full
_refine_ls_number_parameters 204
_refine_ls_number_reflns 2322
_refine_ls_number_restraints 1
_refine_ls_restrained_S_all 1.077
_refine_ls_R_factor_all 0.0458
_refine_ls_R_factor_gt 0.0418
_refine_ls_shift/su_max 0.000
_refine_ls_shift/su_mean 0.000
_refine_ls_structure_factor_coef Fsqd
_refine_ls_weighting_details 'calc w=1/[\s^2^(Fo^2^)+(0.0645P)^2^+0.1402P] where P=(Fo^2^+2Fc^2^)/3'
_refine_ls_weighting_scheme calc
_refine_ls_wR_factor_gt 0.1145
_refine_ls_wR_factor_ref 0.1178
_reflns_number_gt 2115
_reflns_number_total 2322
_reflns_threshold_expression >2sigma(I)
_cod_data_source_file ja808360z_si_001.cif
_cod_data_source_block js037
_cod_original_cell_volume 850.1(15)
_cod_database_code 4103817

loop_
_symmetry_equiv_pos_as_xyz
'x, y, z'
'-x, y+1/2, -z'

loop_
_atom_site_label
_atom_site_type_symbol
_atom_site_fract_x
_atom_site_fract_y
_atom_site_fract_z
_atom_site_U_iso_or_equiv
_atom_site_adp_type
_atom_site_occupancy
_atom_site_symmetry_multiplicity
_atom_site_calc_flag
_atom_site_refinement_flags
O3 O 0.94576(18) 0.0577(2) 0.96047(16) 0.0595(5) Uani 1 1 d .
H3 H 0.9351 0.1490 0.9899 0.089 Uiso 1 1 calc R
C5 C 0.6743(2) 0.4512(3) 0.7737(3) 0.0482(6) Uani 1 1 d .
O1 O 0.84517(17) 0.3566(2) 0.95966(17) 0.0603(5) Uani 1 1 d .
H1 H 0.9023 0.4279 0.9751 0.091 Uiso 1 1 calc R
C12 C 0.8972(2) 0.0570(3) 0.8197(2) 0.0491(6) Uani 1 1 d .
C8 C 0.4401(3) 0.6286(4) 0.6858(3) 0.0634(8) Uani 1 1 d .
O2 O 0.3249(2) 0.7128(4) 0.6322(2) 0.0919(8) Uani 1 1 d .
C10 C 0.6030(3) 0.5154(4) 0.8610(3) 0.0596(8) Uani 1 1 d .
H10 H 0.6335 0.4991 0.9511 0.072 Uiso 1 1 calc R
C4 C 0.7964(2) 0.3452(3) 0.8196(2) 0.0486(6) Uani 1 1 d .
H4 H 0.8662 0.3819 0.7745 0.058 Uiso 1 1 calc R
C3 C 0.7676(2) 0.1626(3) 0.7871(2) 0.0468(6) Uani 1 1 d .
H3A H 0.7327 0.1542 0.6918 0.056 Uiso 1 1 calc R
C14 C 1.0029(2) 0.1224(3) 0.7481(3) 0.0521(6) Uani 1 1 d .
C9 C 0.4861(3) 0.6045(4) 0.8184(3) 0.0634(8) Uani 1 1 d .
H9 H 0.4401 0.6470 0.8795 0.076 Uiso 1 1 calc R
C19 C 0.9860(3) 0.1085(4) 0.6111(3) 0.0653(8) Uani 1 1 d .
H19 H 0.9088 0.0619 0.5628 0.078 Uiso 1 1 calc R
C7 C 0.5107(3) 0.5669(5) 0.5972(3) 0.0829(11) Uani 1 1 d .
H7 H 0.4802 0.5835 0.5071 0.099 Uiso 1 1 calc R
C15 C 1.1187(3) 0.1966(4) 0.8151(3) 0.0670(8) Uani 1 1 d .
H15 H 1.1325 0.2086 0.9063 0.080 Uiso 1 1 calc R
C16 C 1.2143(3) 0.2532(5) 0.7481(5) 0.0873(11) Uani 1 1 d .
H16 H 1.2905 0.3037 0.7947 0.105 Uiso 1 1 calc R
C6 C 0.6272(3) 0.4802(4) 0.6412(3) 0.0705(9) Uani 1 1 d .
H6 H 0.6744 0.4408 0.5799 0.085 Uiso 1 1 calc R
C13 C 0.8658(3) -0.1215(4) 0.7831(3) 0.0616(7) Uani 1 1 d .
H13A H 0.9464 -0.1841 0.7988 0.092 Uiso 1 1 calc R
H13B H 0.8241 -0.1287 0.6914 0.092 Uiso 1 1 calc R
H13C H 0.8072 -0.1644 0.8362 0.092 Uiso 1 1 calc R
C11 C 0.2403(3) 0.7616(5) 0.7177(4) 0.0886(11) Uani 1 1 d .
H11A H 0.2114 0.6664 0.7588 0.133 Uiso 1 1 calc R
H11B H 0.1646 0.8177 0.6676 0.133 Uiso 1 1 calc R
H11C H 0.2875 0.8336 0.7845 0.133 Uiso 1 1 calc R
C2 C 0.6623(2) 0.0998(4) 0.8566(3) 0.0575(7) Uani 1 1 d .
H2 H 0.6858 0.0944 0.9483 0.069 Uiso 1 1 calc R
C17 C 1.1965(4) 0.2348(6) 0.6137(4) 0.0943(13) Uani 1 1 d .
H17 H 1.2611 0.2707 0.5690 0.113 Uiso 1 1 calc R
C1 C 0.5442(3) 0.0531(6) 0.8053(4) 0.0984(13) Uani 1 1 d .
H1A H 0.5148 0.0556 0.7141 0.118 Uiso 1 1 calc R
H1B H 0.4881 0.0166 0.8594 0.118 Uiso 1 1 calc R
C18 C 1.0830(3) 0.1632(5) 0.5462(4) 0.0880(12) Uani 1 1 d .
H18 H 1.0707 0.1509 0.4550 0.106 Uiso 1 1 calc R

loop_
_atom_site_aniso_label
_atom_site_aniso_U_11
_atom_site_aniso_U_22
_atom_site_aniso_U_33
_atom_site_aniso_U_23
_atom_site_aniso_U_13
_atom_site_aniso_U_12
O3 0.0598(11) 0.0650(13) 0.0496(10) 0.0050(9) 0.0010(8) 0.0109(10)
C5 0.0431(13) 0.0471(15) 0.0543(15) -0.0022(12) 0.0095(11) -0.0007(11)
O1 0.0532(11) 0.0577(13) 0.0620(12) -0.0094(10) -0.0077(8) -0.0026(9)
C12 0.0468(13) 0.0507(16) 0.0470(14) 0.0031(12) 0.0028(10) 0.0071(12)
C8 0.0515(14) 0.0668(19) 0.0727(18) 0.0122(16) 0.0145(13) 0.0172(14)
O2 0.0715(14) 0.113(2) 0.0910(16) 0.0241(14) 0.0157(12) 0.0480(14)
C10 0.0550(16) 0.072(2) 0.0509(15) -0.0010(14) 0.0093(12) 0.0091(14)
C4 0.0410(12) 0.0516(16) 0.0522(14) -0.0004(12) 0.0065(10) 0.0018(12)
C3 0.0396(12) 0.0533(16) 0.0454(13) -0.0021(11) 0.0038(10) -0.0017(11)
C14 0.0432(13) 0.0476(15) 0.0646(16) 0.0063(12) 0.0086(11) 0.0117(12)
C9 0.0572(16) 0.071(2) 0.0654(17) -0.0012(15) 0.0212(13) 0.0145(15)
C19 0.0534(15) 0.079(2) 0.0643(17) 0.0113(16) 0.0136(13) 0.0103(15)
C7 0.081(2) 0.111(3) 0.0555(16) 0.0161(18) 0.0102(15) 0.041(2)
C15 0.0494(15) 0.066(2) 0.084(2) 0.0018(16) 0.0091(14) -0.0004(14)
C16 0.0480(17) 0.083(3) 0.131(3) 0.011(2) 0.0175(19) -0.0031(17)
C6 0.0724(19) 0.085(2) 0.0579(18) 0.0039(16) 0.0233(14) 0.0271(18)
C13 0.0670(17) 0.0458(17) 0.0716(19) 0.0018(14) 0.0130(14) 0.0023(13)
C11 0.0574(19) 0.088(3) 0.120(3) 0.000(2) 0.0177(18) 0.0253(18)
C2 0.0505(15) 0.0608(18) 0.0611(16) -0.0017(14) 0.0110(12) -0.0058(13)
C17 0.063(2) 0.106(3) 0.122(3) 0.043(3) 0.040(2) 0.010(2)
C1 0.065(2) 0.151(4) 0.081(2) -0.009(2) 0.0191(17) -0.039(2)
C18 0.078(2) 0.109(3) 0.083(2) 0.025(2) 0.0313(19) 0.018(2)

loop_
_atom_type_symbol
_atom_type_description
_atom_type_scat_dispersion_real
_atom_type_scat_dispersion_imag
_atom_type_scat_source
C C 0.0033 0.0016 'International Tables Vol C Tables 4.2.6.8 and 6.1.1.4'
H H 0.0000 0.0000 'International Tables Vol C Tables 4.2.6.8 and 6.1.1.4'
O O 0.0106 0.0060 'International Tables Vol C Tables 4.2.6.8 and 6.1.1.4'

loop_
_geom_angle_atom_site_label_1
_geom_angle_atom_site_label_2
_geom_angle_atom_site_label_3
_geom_angle
C12 O3 H3 109.5
C10 C5 C6 117.3(2)
C10 C5 C4 121.9(2)
C6 C5 C4 120.7(2)
C4 O1 H1 109.5
O3 C12 C13 105.5(2)
O3 C12 C14 110.5(2)
C13 C12 C14 110.4(2)
O3 C12 C3 108.81(19)
C13 C12 C3 110.1(2)
C14 C12 C3 111.3(2)
C9 C8 C7 119.4(3)
C9 C8 O2 124.5(3)
C7 C8 O2 116.1(3)
C8 O2 C11 118.4(3)
C5 C10 C9 122.0(3)
C5 C10 H10 119.0
C9 C10 H10 119.0
O1 C4 C5 112.1(2)
O1 C4 C3 107.2(2)
C5 C4 C3 111.8(2)
O1 C4 H4 108.6
C5 C4 H4 108.6
C3 C4 H4 108.6
C2 C3 C4 110.4(2)
C2 C3 C12 112.1(2)
C4 C3 C12 111.48(19)
C2 C3 H3A 107.6
C4 C3 H3A 107.6
C12 C3 H3A 107.6
C15 C14 C19 117.3(3)
C15 C14 C12 122.3(3)
C19 C14 C12 120.4(2)
C8 C9 C10 119.4(2)
C8 C9 H9 120.3
C10 C9 H9 120.3
C18 C19 C14 120.7(3)
C18 C19 H19 119.6
C14 C19 H19 119.6
C8 C7 C6 120.5(3)
C8 C7 H7 119.8
C6 C7 H7 119.8
C14 C15 C16 121.3(3)
C14 C15 H15 119.4
C16 C15 H15 119.4
C17 C16 C15 120.3(3)
C17 C16 H16 119.9
C15 C16 H16 119.9
C5 C6 C7 121.4(3)
C5 C6 H6 119.3
C7 C6 H6 119.3
C12 C13 H13A 109.5
C12 C13 H13B 109.5
H13A C13 H13B 109.5
C12 C13 H13C 109.5
H13A C13 H13C 109.5
H13B C13 H13C 109.5
O2 C11 H11A 109.5
O2 C11 H11B 109.5
H11A C11 H11B 109.5
O2 C11 H11C 109.5
H11A C11 H11C 109.5
H11B C11 H11C 109.5
C1 C2 C3 128.2(3)
C1 C2 H2 115.9
C3 C2 H2 115.9
C18 C17 C16 119.2(3)
C18 C17 H17 120.4
C16 C17 H17 120.4
C2 C1 H1A 120.0
C2 C1 H1B 120.0
H1A C1 H1B 120.0
C17 C18 C19 121.2(3)
C17 C18 H18 119.4
C19 C18 H18 119.4

loop_
_geom_bond_atom_site_label_1
_geom_bond_atom_site_label_2
_geom_bond_distance
O3 C12 1.440(3)
O3 H3 0.8200
C5 C10 1.377(4)
C5 C6 1.377(4)
C5 C4 1.521(4)
O1 C4 1.436(3)
O1 H1 0.8200
C12 C13 1.522(4)
C12 C14 1.531(4)
C12 C3 1.566(4)
C8 C9 1.370(4)
C8 C7 1.375(4)
C8 O2 1.386(4)
O2 C11 1.418(4)
C10 C9 1.399(4)
C10 H10 0.9300
C4 C3 1.542(4)
C4 H4 0.9800
C3 C2 1.508(4)
C3 H3A 0.9800
C14 C15 1.391(4)
C14 C19 1.396(4)
C9 H9 0.9300
C19 C18 1.386(4)
C19 H19 0.9300
C7 C6 1.388(4)
C7 H7 0.9300
C15 C16 1.392(5)
C15 H15 0.9300
C16 C17 1.373(6)
C16 H16 0.9300
C6 H6 0.9300
C13 H13A 0.9600
C13 H13B 0.9600
C13 H13C 0.9600
C11 H11A 0.9600
C11 H11B 0.9600
C11 H11C 0.9600
C2 C1 1.282(4)
C2 H2 0.9300
C17 C18 1.366(6)
C17 H17 0.9300
C1 H1A 0.9300
C1 H1B 0.9300
C18 H18 0.9300
